data_1512189
loop_
_publ_author_name
'Foschi, Francesca'
'Tagliabue, Aaron'
'Mihali, Voichita'
'Pilati, Tullio'
'Pecnikaj, Ilir'
'Penso, Michele'

_publ_section_title
;
 Memory of Chirality Approach to the Enantiodivergent Synthesis of Chiral
 Benzo[d]sultams
;
_journal_issue 14
_journal_name_full 'Organic Letters'
_journal_page_first 3686
_journal_paper_doi 10.1021/ol401557v
_journal_volume 15
_journal_year 2013
_chemical_absolute_configuration ad
_chemical_formula_moiety 'C18 H13 F4 N O4 S'
_chemical_formula_sum 'C18 H13 F4 N O4 S'
_chemical_formula_weight 415.35
_chemical_name_systematic
; 
 ? 
;
_space_group_IT_number 4
_symmetry_cell_setting monoclinic
_symmetry_space_group_name_Hall 'P 2yb'
_symmetry_space_group_name_H-M 'P 1 21 1'
_atom_sites_solution_hydrogens geom
_atom_sites_solution_primary direct
_atom_sites_solution_secondary difmap
_audit_creation_method SHELXL-97
_cell_angle_alpha 90.00
_cell_angle_beta 106.620(12)
_cell_angle_gamma 90.00
_cell_formula_units_Z 4
_cell_length_a 9.8290(12)
_cell_length_b 19.271(2)
_cell_length_c 10.0453(12)
_cell_measurement_reflns_used 9975
_cell_measurement_temperature 103(2)
_cell_measurement_theta_max 29.56
_cell_measurement_theta_min 2.12
_cell_volume 1823.2(4)
_computing_cell_refinement 'Bruker SAINT'
_computing_data_collection 'Bruker APEX2'
_computing_data_reduction 'Bruker SAINT'
_computing_molecular_graphics
;
ORTEP-3 (Farrugia, L.J. (1997) Jour. Appl. Cryst. 30, 565)
Mercury (Macrae, C. F., Edgington, P. R., McCabe, P., Pidcock, E., 
Shields, G. P., Taylor, R., Towler, M. & van de Streek, J. (2006). 
J. Appl. Cryst. 39, 453-457
;
_computing_publication_material SHELXTL
_computing_structure_refinement 'SHELXL (Sheldrick, G. M. (2008). Acta Cryst. A64, 112-122)'
_computing_structure_solution
;
SIR2002 (Burla, M. C., Camalli, M., Carrozzini, B., Cascarano, G. L., 
Giacovazzo, C., Polidori, G. & Spagna, R. (2003). 
J. Appl. Cryst. 36, 1103.)
;
_diffrn_ambient_temperature 103(2)
_diffrn_measured_fraction_theta_full 1.000
_diffrn_measured_fraction_theta_max 0.811
_diffrn_measurement_device_type 'Bruker APEX-II CCD'
_diffrn_measurement_method '\f and \w scans'
_diffrn_radiation_monochromator graphite
_diffrn_radiation_source 'fine-focus sealed tube'
_diffrn_radiation_type MoK\a
_diffrn_radiation_wavelength 0.71073
_diffrn_reflns_av_R_equivalents 0.0594
_diffrn_reflns_av_sigmaI/netI 0.0565
_diffrn_reflns_limit_h_max 13
_diffrn_reflns_limit_h_min -13
_diffrn_reflns_limit_k_max 28
_diffrn_reflns_limit_k_min -18
_diffrn_reflns_limit_l_max 14
_diffrn_reflns_limit_l_min -13
_diffrn_reflns_number 26510
_diffrn_reflns_theta_full 28.00
_diffrn_reflns_theta_max 32.92
_diffrn_reflns_theta_min 2.11
_diffrn_standards_decay_% 0.00
_exptl_absorpt_coefficient_mu 0.242
_exptl_absorpt_correction_type none
_exptl_crystal_colour colourless
_exptl_crystal_density_diffrn 1.513
_exptl_crystal_density_method 'not measured'
_exptl_crystal_description prism
_exptl_crystal_F_000 848
_exptl_crystal_size_max 0.24
_exptl_crystal_size_mid 0.22
_exptl_crystal_size_min 0.12
_refine_diff_density_max 0.716
_refine_diff_density_min -0.484
_refine_diff_density_rms 0.105
_refine_ls_abs_structure_details 'Flack H D (1983), Acta Cryst. A39, 876-881'
_refine_ls_abs_structure_Flack 0.00(4)
_refine_ls_extinction_method none
_refine_ls_goodness_of_fit_ref 0.960
_refine_ls_hydrogen_treatment refall
_refine_ls_matrix_type full
_refine_ls_number_parameters 609
_refine_ls_number_reflns 8567
_refine_ls_number_restraints 158
_refine_ls_restrained_S_all 0.955
_refine_ls_R_factor_all 0.0479
_refine_ls_R_factor_gt 0.0364
_refine_ls_shift/su_max 0.000
_refine_ls_shift/su_mean 0.000
_refine_ls_structure_factor_coef Fsqd
_refine_ls_weighting_details 'w=1/[\s^2^(Fo^2^)+(0.0381P)^2^] where P=(Fo^2^+2Fc^2^)/3'
_refine_ls_weighting_scheme calc
_refine_ls_wR_factor_gt 0.0704
_refine_ls_wR_factor_ref 0.0735
_reflns_number_gt 7132
_reflns_number_total 8567
_reflns_threshold_expression I>2\s(I)
_cod_data_source_file ol401557v_si_003.cif
_cod_data_source_block pe04
_cod_original_sg_symbol_H-M 'P 21'
_cod_database_code 1512189

loop_
_symmetry_equiv_pos_as_xyz
'x, y, z'
'-x, y+1/2, -z'

loop_
_atom_site_label
_atom_site_type_symbol
_atom_site_fract_x
_atom_site_fract_y
_atom_site_fract_z
_atom_site_U_iso_or_equiv
_atom_site_adp_type
_atom_site_occupancy
_atom_site_symmetry_multiplicity
_atom_site_calc_flag
_atom_site_refinement_flags
S1 S 0.31669(5) 0.49109(2) 0.81746(5) 0.01946(10) Uani 1 1 d .
F1 F 0.79415(12) 0.59830(7) 0.97602(12) 0.0297(3) Uani 1 1 d .
F2 F 0.80488(13) 0.59234(7) 1.24681(12) 0.0340(3) Uani 1 1 d .
F3 F 0.58925(14) 0.53836(7) 1.32950(12) 0.0352(3) Uani 1 1 d .
F4 F 0.35422(13) 0.48861(6) 1.13742(12) 0.0295(3) Uani 1 1 d .
O1 O 0.28513(17) 0.41840(8) 0.81752(16) 0.0337(4) Uani 1 1 d .
O2 O 0.20077(15) 0.53769(8) 0.80620(16) 0.0328(4) Uani 1 1 d .
O3 O 0.5494(2) 0.66785(8) 0.76749(16) 0.0411(4) Uani 1 1 d .
O4 O 0.48765(16) 0.61506(7) 0.56098(14) 0.0297(3) Uani 1 1 d .
N1 N 0.40342(16) 0.50723(8) 0.70418(16) 0.0192(3) Uani 1 1 d .
C1 C 0.54293(19) 0.54196(9) 0.75715(19) 0.0164(4) Uani 1 1 d .
C2 C 0.5677(2) 0.54433(10) 0.91379(19) 0.0164(4) Uani 1 1 d .
C3 C 0.6842(2) 0.57106(10) 1.0121(2) 0.0202(4) Uani 1 1 d .
C4 C 0.6905(2) 0.56810(10) 1.1510(2) 0.0220(4) Uani 1 1 d .
C5 C 0.5804(2) 0.53956(10) 1.1938(2) 0.0227(4) Uani 1 1 d .
C6 C 0.4637(2) 0.51403(10) 1.0965(2) 0.0204(4) Uani 1 1 d .
C7 C 0.45956(19) 0.51587(9) 0.95884(19) 0.0169(4) Uani 1 1 d .
C8 C 0.3544(2) 0.47393(11) 0.5656(2) 0.0223(4) Uani 1 1 d D
H8A H 0.331(2) 0.4277(7) 0.577(2) 0.018(5) Uiso 1 1 d D
H8B H 0.4319(16) 0.4766(9) 0.5280(19) 0.013(5) Uiso 1 1 d D
C9 C 0.2291(2) 0.51061(13) 0.4692(2) 0.0329(5) Uani 1 1 d D
H9 H 0.246(3) 0.5581(7) 0.443(3) 0.059(9) Uiso 1 1 d D
C10 C 0.1034(3) 0.48477(15) 0.4256(3) 0.0393(6) Uani 1 1 d D
H10A H 0.098(3) 0.4386(8) 0.461(3) 0.070(10) Uiso 1 1 d D
H10B H 0.026(2) 0.5070(13) 0.356(2) 0.051(8) Uiso 1 1 d D
C11 C 0.5282(2) 0.61620(10) 0.6982(2) 0.0207(4) Uani 1 1 d .
C12 C 0.4693(3) 0.68221(13) 0.4905(3) 0.0407(6) Uani 1 1 d D
H12A H 0.5555(17) 0.7101(11) 0.516(2) 0.042(7) Uiso 1 1 d D
H12B H 0.3952(18) 0.7080(11) 0.517(2) 0.050(8) Uiso 1 1 d D
H12C H 0.438(2) 0.6750(14) 0.3903(14) 0.062(9) Uiso 1 1 d D
C13 C 0.65995(19) 0.50145(10) 0.71924(19) 0.0173(4) Uani 1 1 d .
C14 C 0.7667(2) 0.53468(11) 0.6768(2) 0.0215(4) Uani 1 1 d D
H14 H 0.767(2) 0.5848(5) 0.668(2) 0.023(5) Uiso 1 1 d D
C15 C 0.8717(2) 0.49635(12) 0.6443(2) 0.0257(4) Uani 1 1 d D
H15 H 0.9477(18) 0.5198(11) 0.621(2) 0.033(6) Uiso 1 1 d D
C16 C 0.8719(2) 0.42443(12) 0.6527(2) 0.0269(5) Uani 1 1 d D
H16 H 0.944(2) 0.3987(12) 0.625(3) 0.042(7) Uiso 1 1 d D
C17 C 0.7665(2) 0.39103(11) 0.6957(2) 0.0244(4) Uani 1 1 d D
H17 H 0.766(2) 0.3410(5) 0.702(2) 0.038(7) Uiso 1 1 d D
C18 C 0.6623(2) 0.42927(10) 0.7304(2) 0.0193(4) Uani 1 1 d D
H18 H 0.5910(17) 0.4038(9) 0.760(2) 0.017(5) Uiso 1 1 d D
S2 S 0.62567(5) 0.23757(2) -0.08889(5) 0.01775(10) Uani 1 1 d .
F5 F 0.69853(13) 0.37117(6) 0.34888(12) 0.0314(3) Uani 1 1 d .
F6 F 0.42105(14) 0.37017(7) 0.33642(14) 0.0387(3) Uani 1 1 d .
F7 F 0.22702(13) 0.31133(7) 0.12157(15) 0.0408(3) Uani 1 1 d .
F8 F 0.30924(12) 0.24765(6) -0.08530(14) 0.0334(3) Uani 1 1 d .
O5 O 0.58038(15) 0.27156(7) -0.22097(14) 0.0257(3) Uani 1 1 d .
O6 O 0.60957(15) 0.16356(7) -0.08990(16) 0.0274(3) Uani 1 1 d .
O7 O 0.81150(16) 0.42905(7) 0.13695(16) 0.0269(3) Uani 1 1 d .
O8 O 0.95291(14) 0.37252(7) 0.03325(14) 0.0211(3) Uani 1 1 d .
N2 N 0.78726(16) 0.25934(8) 0.00076(17) 0.0187(3) Uani 1 1 d .
C19 C 0.80037(19) 0.30372(9) 0.12395(19) 0.0157(4) Uani 1 1 d .
C20 C 0.6489(2) 0.30992(10) 0.1352(2) 0.0187(4) Uani 1 1 d .
C21 C 0.6056(2) 0.34191(10) 0.2391(2) 0.0232(4) Uani 1 1 d .
C22 C 0.4636(2) 0.34142(11) 0.2326(2) 0.0264(5) Uani 1 1 d .
C23 C 0.3636(2) 0.31145(11) 0.1237(2) 0.0276(5) Uani 1 1 d .
C24 C 0.4053(2) 0.27904(10) 0.0184(2) 0.0232(4) Uani 1 1 d .
C25 C 0.5475(2) 0.27839(10) 0.0270(2) 0.0191(4) Uani 1 1 d .
C26 C 0.9046(2) 0.21290(11) -0.0093(2) 0.0225(4) Uani 1 1 d D
H26A H 0.886(2) 0.1679(7) 0.017(2) 0.028(6) Uiso 1 1 d D
H26B H 0.9837(15) 0.2327(9) 0.0558(16) 0.012(5) Uiso 1 1 d D
C27 C 0.9205(2) 0.21192(13) -0.1530(2) 0.0294(5) Uani 1 1 d D
H27 H 0.948(3) 0.2564(8) -0.182(3) 0.046(7) Uiso 1 1 d D
C28 C 0.9008(3) 0.15465(16) -0.2291(3) 0.0433(7) Uani 1 1 d D
H28A H 0.867(3) 0.1107(10) -0.205(4) 0.088(12) Uiso 1 1 d D
H28B H 0.918(2) 0.1537(13) -0.3187(15) 0.038(7) Uiso 1 1 d D
C29 C 0.85334(19) 0.37675(10) 0.09866(19) 0.0171(4) Uani 1 1 d .
C30 C 1.0166(2) 0.43808(11) 0.0110(2) 0.0280(5) Uani 1 1 d D
H30A H 1.0644(19) 0.4581(11) 0.1011(15) 0.034(6) Uiso 1 1 d D
H30B H 0.9423(17) 0.4681(9) -0.0449(16) 0.021(6) Uiso 1 1 d D
H30C H 1.0860(18) 0.4279(13) -0.0390(18) 0.044(7) Uiso 1 1 d D
C31 C 0.8992(2) 0.27044(10) 0.2543(2) 0.0196(4) Uani 1 1 d .
C32 C 0.8647(2) 0.20528(10) 0.2942(2) 0.0238(4) Uani 1 1 d D
H32 H 0.7800(15) 0.1838(11) 0.237(2) 0.027(6) Uiso 1 1 d D
C33 C 0.9547(3) 0.17269(12) 0.4094(3) 0.0350(5) Uani 1 1 d D
H33 H 0.928(3) 0.1253(8) 0.421(3) 0.082(10) Uiso 1 1 d D
C34 C 1.0774(3) 0.20480(14) 0.4853(3) 0.0414(6) Uani 1 1 d D
H34 H 1.145(2) 0.1843(12) 0.5650(18) 0.046(7) Uiso 1 1 d D
C35 C 1.1114(3) 0.26994(14) 0.4466(3) 0.0403(6) Uani 1 1 d D
H35 H 1.2016(16) 0.2893(13) 0.497(2) 0.049(8) Uiso 1 1 d D
C36 C 1.0232(2) 0.30256(11) 0.3309(2) 0.0275(5) Uani 1 1 d D
H36 H 1.050(2) 0.3471(7) 0.302(2) 0.025(6) Uiso 1 1 d D

loop_
_atom_site_aniso_label
_atom_site_aniso_U_11
_atom_site_aniso_U_22
_atom_site_aniso_U_33
_atom_site_aniso_U_23
_atom_site_aniso_U_13
_atom_site_aniso_U_12
S1 0.0176(2) 0.0200(2) 0.0211(2) -0.00253(19) 0.00598(19) -0.00331(19)
F1 0.0234(6) 0.0366(7) 0.0288(7) -0.0087(5) 0.0070(5) -0.0106(5)
F2 0.0298(7) 0.0433(8) 0.0223(7) -0.0115(6) -0.0033(5) -0.0002(6)
F3 0.0468(8) 0.0438(8) 0.0149(6) -0.0008(5) 0.0085(6) 0.0064(6)
F4 0.0356(7) 0.0300(6) 0.0293(7) 0.0022(5) 0.0192(6) -0.0023(6)
O1 0.0464(10) 0.0247(8) 0.0338(9) -0.0059(7) 0.0174(8) -0.0174(7)
O2 0.0203(8) 0.0455(10) 0.0307(9) -0.0072(7) 0.0041(7) 0.0066(7)
O3 0.0780(13) 0.0169(8) 0.0291(9) -0.0022(6) 0.0165(9) -0.0005(8)
O4 0.0413(9) 0.0225(7) 0.0209(8) 0.0078(6) 0.0021(7) -0.0012(6)
N1 0.0171(8) 0.0231(9) 0.0167(8) -0.0029(6) 0.0038(6) -0.0037(6)
C1 0.0166(9) 0.0143(9) 0.0167(10) -0.0004(7) 0.0022(8) -0.0031(7)
C2 0.0181(9) 0.0134(9) 0.0162(9) -0.0014(7) 0.0026(8) 0.0034(7)
C3 0.0183(10) 0.0192(10) 0.0232(11) -0.0020(8) 0.0063(8) -0.0001(7)
C4 0.0222(10) 0.0195(10) 0.0195(10) -0.0049(7) -0.0020(8) 0.0052(8)
C5 0.0332(12) 0.0189(10) 0.0166(10) 0.0005(7) 0.0079(9) 0.0103(8)
C6 0.0243(10) 0.0163(9) 0.0221(11) 0.0029(8) 0.0093(9) 0.0067(8)
C7 0.0194(10) 0.0132(9) 0.0171(10) -0.0013(7) 0.0035(8) 0.0033(7)
C8 0.0225(10) 0.0249(11) 0.0185(10) -0.0069(8) 0.0044(8) -0.0030(8)
C9 0.0323(13) 0.0400(14) 0.0228(12) -0.0058(10) 0.0023(10) 0.0015(10)
C10 0.0352(14) 0.0465(16) 0.0306(13) -0.0143(12) 0.0002(11) 0.0055(12)
C11 0.0218(10) 0.0184(10) 0.0229(11) 0.0035(8) 0.0077(8) 0.0017(8)
C12 0.0540(17) 0.0312(14) 0.0333(15) 0.0162(11) 0.0067(13) 0.0010(12)
C13 0.0172(9) 0.0198(10) 0.0133(9) -0.0002(7) 0.0018(7) -0.0015(7)
C14 0.0238(10) 0.0216(10) 0.0186(10) 0.0004(8) 0.0056(8) -0.0054(8)
C15 0.0197(10) 0.0323(12) 0.0270(11) 0.0033(9) 0.0095(9) -0.0024(9)
C16 0.0211(11) 0.0361(13) 0.0239(11) 0.0004(9) 0.0072(9) 0.0054(9)
C17 0.0231(11) 0.0216(11) 0.0263(11) 0.0001(8) 0.0034(9) 0.0051(8)
C18 0.0179(10) 0.0213(10) 0.0177(10) 0.0024(8) 0.0036(8) -0.0013(8)
S2 0.0189(2) 0.0136(2) 0.0210(2) -0.00298(18) 0.00598(19) -0.00247(18)
F5 0.0378(7) 0.0341(7) 0.0241(7) -0.0099(5) 0.0117(6) 0.0015(6)
F6 0.0459(8) 0.0410(8) 0.0405(8) 0.0013(6) 0.0304(7) 0.0143(6)
F7 0.0240(7) 0.0457(8) 0.0602(10) 0.0086(7) 0.0242(7) 0.0076(6)
F8 0.0204(6) 0.0330(7) 0.0436(8) -0.0004(6) 0.0040(6) -0.0054(5)
O5 0.0269(7) 0.0270(8) 0.0216(8) -0.0006(6) 0.0043(6) 0.0000(6)
O6 0.0284(8) 0.0135(7) 0.0406(9) -0.0044(6) 0.0105(7) -0.0050(6)
O7 0.0332(8) 0.0135(7) 0.0368(9) -0.0016(6) 0.0141(7) 0.0023(6)
O8 0.0212(7) 0.0191(7) 0.0249(8) 0.0027(6) 0.0094(6) -0.0017(5)
N2 0.0184(8) 0.0186(8) 0.0195(8) -0.0070(6) 0.0061(7) -0.0011(6)
C19 0.0178(9) 0.0136(9) 0.0174(10) -0.0012(7) 0.0076(8) 0.0017(7)
C20 0.0215(10) 0.0151(9) 0.0210(10) 0.0017(7) 0.0083(8) 0.0003(7)
C21 0.0298(11) 0.0182(10) 0.0238(11) 0.0018(8) 0.0112(9) 0.0031(8)
C22 0.0344(12) 0.0221(11) 0.0305(12) 0.0057(9) 0.0219(10) 0.0092(9)
C23 0.0210(11) 0.0260(11) 0.0420(14) 0.0122(9) 0.0188(10) 0.0069(9)
C24 0.0206(10) 0.0209(10) 0.0272(11) 0.0058(8) 0.0054(9) 0.0001(8)
C25 0.0207(10) 0.0145(9) 0.0232(10) 0.0013(7) 0.0081(8) 0.0009(7)
C26 0.0215(11) 0.0212(10) 0.0259(11) -0.0038(8) 0.0086(9) 0.0051(8)
C27 0.0250(11) 0.0376(13) 0.0274(12) 0.0024(10) 0.0106(10) 0.0115(10)
C28 0.0346(14) 0.065(2) 0.0321(15) -0.0170(13) 0.0127(12) 0.0100(13)
C29 0.0154(9) 0.0185(9) 0.0145(9) 0.0009(7) -0.0004(7) 0.0005(7)
C30 0.0263(12) 0.0277(12) 0.0293(13) 0.0048(9) 0.0067(10) -0.0061(9)
C31 0.0240(10) 0.0191(10) 0.0179(10) 0.0023(7) 0.0095(8) 0.0046(8)
C32 0.0320(12) 0.0178(10) 0.0233(11) 0.0013(8) 0.0108(9) 0.0016(9)
C33 0.0514(15) 0.0236(12) 0.0349(14) 0.0107(10) 0.0199(12) 0.0063(11)
C34 0.0436(15) 0.0416(15) 0.0334(14) 0.0187(11) 0.0021(12) 0.0109(12)
C35 0.0352(14) 0.0426(15) 0.0337(14) 0.0123(11) -0.0054(11) -0.0023(11)
C36 0.0307(12) 0.0228(11) 0.0263(12) 0.0043(9) 0.0040(10) -0.0008(9)

loop_
_atom_type_symbol
_atom_type_description
_atom_type_scat_dispersion_real
_atom_type_scat_dispersion_imag
_atom_type_scat_source
C C 0.0033 0.0016 'International Tables Vol C Tables 4.2.6.8 and 6.1.1.4'
H H 0.0000 0.0000 'International Tables Vol C Tables 4.2.6.8 and 6.1.1.4'
N N 0.0061 0.0033 'International Tables Vol C Tables 4.2.6.8 and 6.1.1.4'
O O 0.0106 0.0060 'International Tables Vol C Tables 4.2.6.8 and 6.1.1.4'
F F 0.0171 0.0103 'International Tables Vol C Tables 4.2.6.8 and 6.1.1.4'
S S 0.1246 0.1234 'International Tables Vol C Tables 4.2.6.8 and 6.1.1.4'

loop_
_geom_angle_atom_site_label_1
_geom_angle_atom_site_label_2
_geom_angle_atom_site_label_3
_geom_angle
O2 S1 O1 116.48(10)
O2 S1 N1 112.82(9)
O1 S1 N1 109.99(9)
O2 S1 C7 109.17(9)
O1 S1 C7 112.87(9)
N1 S1 C7 93.19(9)
C11 O4 C12 116.68(17)
C1 N1 C8 123.48(15)
C1 N1 S1 116.70(12)
C8 N1 S1 118.49(13)
N1 C1 C2 104.04(14)
N1 C1 C13 111.45(15)
C2 C1 C13 111.36(15)
N1 C1 C11 107.83(15)
C2 C1 C11 109.83(15)
C13 C1 C11 111.97(15)
C3 C2 C7 118.18(17)
C3 C2 C1 127.24(17)
C7 C2 C1 114.58(16)
F1 C3 C4 118.89(17)
F1 C3 C2 121.35(17)
C4 C3 C2 119.74(18)
F2 C4 C3 119.90(18)
F2 C4 C5 118.99(18)
C3 C4 C5 121.11(18)
F3 C5 C6 121.12(18)
F3 C5 C4 119.52(19)
C6 C5 C4 119.35(18)
F4 C6 C5 119.49(17)
F4 C6 C7 121.34(18)
C5 C6 C7 119.16(18)
C6 C7 C2 122.44(18)
C6 C7 S1 126.50(15)
C2 C7 S1 110.83(14)
N1 C8 C9 112.74(17)
N1 C8 H8A 108.8(12)
C9 C8 H8A 109.9(13)
N1 C8 H8B 105.7(12)
C9 C8 H8B 108.8(12)
H8A C8 H8B 110.9(15)
C10 C9 C8 124.4(2)
C10 C9 H9 119.5(17)
C8 C9 H9 116.0(17)
C9 C10 H10A 112.2(19)
C9 C10 H10B 123.5(17)
H10A C10 H10B 124(3)
O3 C11 O4 124.78(18)
O3 C11 C1 124.55(18)
O4 C11 C1 110.67(16)
O4 C12 H12A 112.6(15)
O4 C12 H12B 108.4(15)
H12A C12 H12B 107.9(14)
O4 C12 H12C 109.4(17)
H12A C12 H12C 110.1(14)
H12B C12 H12C 108.2(14)
C18 C13 C14 119.02(17)
C18 C13 C1 119.12(16)
C14 C13 C1 121.84(16)
C15 C14 C13 120.28(19)
C15 C14 H14 119.0(12)
C13 C14 H14 120.7(12)
C14 C15 C16 120.49(18)
C14 C15 H15 119.6(14)
C16 C15 H15 119.8(14)
C15 C16 C17 119.53(19)
C15 C16 H16 118.8(16)
C17 C16 H16 121.6(16)
C18 C17 C16 120.17(19)
C18 C17 H17 119.7(14)
C16 C17 H17 120.1(14)
C17 C18 C13 120.48(18)
C17 C18 H18 117.4(12)
C13 C18 H18 122.1(12)
O5 S2 O6 116.35(9)
O5 S2 N2 112.79(9)
O6 S2 N2 110.21(8)
O5 S2 C25 109.33(9)
O6 S2 C25 112.46(9)
N2 S2 C25 93.44(9)
C29 O8 C30 115.65(16)
C19 N2 C26 121.44(16)
C19 N2 S2 116.49(12)
C26 N2 S2 117.19(13)
N2 C19 C20 104.66(14)
N2 C19 C31 110.83(14)
C20 C19 C31 111.26(15)
N2 C19 C29 109.97(15)
C20 C19 C29 108.75(14)
C31 C19 C29 111.16(15)
C21 C20 C25 118.69(18)
C21 C20 C19 127.43(18)
C25 C20 C19 113.87(16)
F5 C21 C22 118.98(18)
F5 C21 C20 121.75(18)
C22 C21 C20 119.2(2)
F6 C22 C23 118.68(19)
F6 C22 C21 119.6(2)
C23 C22 C21 121.71(19)
F7 C23 C22 120.0(2)
F7 C23 C24 120.1(2)
C22 C23 C24 119.81(18)
F8 C24 C25 121.65(18)
F8 C24 C23 120.12(18)
C25 C24 C23 118.19(19)
C24 C25 C20 122.36(18)
C24 C25 S2 126.32(16)
C20 C25 S2 111.30(14)
N2 C26 C27 111.77(17)
N2 C26 H26A 108.8(14)
C27 C26 H26A 109.8(14)
N2 C26 H26B 102.2(11)
C27 C26 H26B 112.4(11)
H26A C26 H26B 111.6(16)
C28 C27 C26 121.9(2)
C28 C27 H27 124.9(16)
C26 C27 H27 113.2(16)
C27 C28 H28A 126(2)
C27 C28 H28B 121.3(15)
H28A C28 H28B 113(3)
O7 C29 O8 125.59(18)
O7 C29 C19 123.54(17)
O8 C29 C19 110.84(15)
O8 C30 H30A 108.4(14)
O8 C30 H30B 108.6(12)
H30A C30 H30B 112.6(13)
O8 C30 H30C 107.4(15)
H30A C30 H30C 109.7(13)
H30B C30 H30C 110.0(13)
C36 C31 C32 119.45(19)
C36 C31 C19 121.96(17)
C32 C31 C19 118.57(18)
C31 C32 C33 119.9(2)
C31 C32 H32 117.3(14)
C33 C32 H32 122.7(14)
C34 C33 C32 120.4(2)
C34 C33 H33 125.8(19)
C32 C33 H33 113.3(19)
C33 C34 C35 119.8(2)
C33 C34 H34 124.1(16)
C35 C34 H34 116.0(16)
C34 C35 C36 120.2(2)
C34 C35 H35 117.6(17)
C36 C35 H35 121.9(17)
C35 C36 C31 120.1(2)
C35 C36 H36 119.8(13)
C31 C36 H36 120.0(13)

loop_
_geom_bond_atom_site_label_1
_geom_bond_atom_site_label_2
_geom_bond_distance
S1 O2 1.4297(15)
S1 O1 1.4346(15)
S1 N1 1.6351(16)
S1 C7 1.7539(19)
F1 C3 1.341(2)
F2 C4 1.338(2)
F3 C5 1.341(2)
F4 C6 1.348(2)
O3 C11 1.198(2)
O4 C11 1.321(2)
O4 C12 1.461(3)
N1 C1 1.481(2)
N1 C8 1.482(2)
C1 C2 1.523(3)
C1 C13 1.526(3)
C1 C11 1.539(3)
C2 C3 1.381(3)
C2 C7 1.382(3)
C3 C4 1.380(3)
C4 C5 1.387(3)
C5 C6 1.368(3)
C6 C7 1.373(3)
C8 C9 1.507(3)
C8 H8A 0.936(12)
C8 H8B 0.943(12)
C9 C10 1.287(3)
C9 H9 0.979(10)
C10 H10A 0.966(10)
C10 H10B 0.972(9)
C12 H12A 0.973(12)
C12 H12B 0.980(12)
C12 H12C 0.976(12)
C13 C18 1.395(3)
C13 C14 1.395(3)
C14 C15 1.382(3)
C14 H14 0.970(9)
C15 C16 1.389(3)
C15 H15 0.959(9)
C16 C17 1.389(3)
C16 H16 0.971(9)
C17 C18 1.384(3)
C17 H17 0.966(9)
C18 H18 0.970(9)
S2 O5 1.4316(15)
S2 O6 1.4348(14)
S2 N2 1.6405(17)
S2 C25 1.7540(19)
F5 C21 1.339(2)
F6 C22 1.349(2)
F7 C23 1.337(2)
F8 C24 1.334(2)
O7 C29 1.193(2)
O8 C29 1.328(2)
O8 C30 1.455(2)
N2 C19 1.479(2)
N2 C26 1.486(2)
C19 C20 1.529(3)
C19 C31 1.530(3)
C19 C29 1.547(3)
C20 C21 1.380(3)
C20 C25 1.387(3)
C21 C22 1.379(3)
C22 C23 1.371(3)
C23 C24 1.387(3)
C24 C25 1.375(3)
C26 C27 1.496(3)
C26 H26A 0.938(12)
C26 H26B 0.942(12)
C27 C28 1.325(4)
C27 H27 0.969(9)
C28 H28A 0.969(10)
C28 H28B 0.964(9)
C30 H30A 0.972(12)
C30 H30B 0.974(11)
C30 H30C 0.975(12)
C31 C36 1.387(3)
C31 C32 1.389(3)
C32 C33 1.390(3)
C32 H32 0.960(9)
C33 C34 1.375(4)
C33 H33 0.968(10)
C34 C35 1.383(4)
C34 H34 0.967(9)
C35 C36 1.386(3)
C35 H35 0.963(9)
C36 H36 0.966(9)

loop_
_geom_torsion_atom_site_label_1
_geom_torsion_atom_site_label_2
_geom_torsion_atom_site_label_3
_geom_torsion_atom_site_label_4
_geom_torsion
O2 S1 N1 C1 104.44(15)
O1 S1 N1 C1 -123.66(14)
C7 S1 N1 C1 -7.91(14)
O2 S1 N1 C8 -88.25(16)
O1 S1 N1 C8 43.65(17)
C7 S1 N1 C8 159.40(15)
C8 N1 C1 C2 -160.43(17)
S1 N1 C1 C2 6.19(18)
C8 N1 C1 C13 -40.3(2)
S1 N1 C1 C13 126.31(14)
C8 N1 C1 C11 83.0(2)
S1 N1 C1 C11 -110.41(15)
N1 C1 C2 C3 179.20(18)
C13 C1 C2 C3 59.0(2)
C11 C1 C2 C3 -65.6(2)
N1 C1 C2 C7 -0.5(2)
C13 C1 C2 C7 -120.70(17)
C11 C1 C2 C7 114.67(17)
C7 C2 C3 F1 178.78(16)
C1 C2 C3 F1 -0.9(3)
C7 C2 C3 C4 0.7(3)
C1 C2 C3 C4 -179.06(18)
F1 C3 C4 F2 0.1(3)
C2 C3 C4 F2 178.30(17)
F1 C3 C4 C5 -179.13(17)
C2 C3 C4 C5 -1.0(3)
F2 C4 C5 F3 1.6(3)
C3 C4 C5 F3 -179.14(17)
F2 C4 C5 C6 -179.36(17)
C3 C4 C5 C6 -0.1(3)
F3 C5 C6 F4 1.5(3)
C4 C5 C6 F4 -177.55(16)
F3 C5 C6 C7 -179.55(16)
C4 C5 C6 C7 1.4(3)
F4 C6 C7 C2 177.19(16)
C5 C6 C7 C2 -1.8(3)
F4 C6 C7 S1 3.2(3)
C5 C6 C7 S1 -175.74(15)
C3 C2 C7 C6 0.7(3)
C1 C2 C7 C6 -179.54(17)
C3 C2 C7 S1 175.53(14)
C1 C2 C7 S1 -4.7(2)
O2 S1 C7 C6 66.21(19)
O1 S1 C7 C6 -65.02(19)
N1 S1 C7 C6 -178.29(17)
O2 S1 C7 C2 -108.36(14)
O1 S1 C7 C2 120.41(14)
N1 S1 C7 C2 7.14(14)
C1 N1 C8 C9 -113.6(2)
S1 N1 C8 C9 80.0(2)
N1 C8 C9 C10 -112.5(2)
C12 O4 C11 O3 0.6(3)
C12 O4 C11 C1 -179.99(17)
N1 C1 C11 O3 120.7(2)
C2 C1 C11 O3 7.9(3)
C13 C1 C11 O3 -116.4(2)
N1 C1 C11 O4 -58.7(2)
C2 C1 C11 O4 -171.48(15)
C13 C1 C11 O4 64.2(2)
N1 C1 C13 C18 -41.7(2)
C2 C1 C13 C18 74.0(2)
C11 C1 C13 C18 -162.59(17)
N1 C1 C13 C14 139.83(17)
C2 C1 C13 C14 -104.5(2)
C11 C1 C13 C14 18.9(2)
C18 C13 C14 C15 1.0(3)
C1 C13 C14 C15 179.50(18)
C13 C14 C15 C16 0.3(3)
C14 C15 C16 C17 -0.7(3)
C15 C16 C17 C18 -0.3(3)
C16 C17 C18 C13 1.7(3)
C14 C13 C18 C17 -2.0(3)
C1 C13 C18 C17 179.47(18)
O5 S2 N2 C19 108.92(14)
O6 S2 N2 C19 -119.19(14)
C25 S2 N2 C19 -3.72(14)
O5 S2 N2 C26 -95.38(15)
O6 S2 N2 C26 36.51(17)
C25 S2 N2 C26 151.98(15)
C26 N2 C19 C20 -149.46(16)
S2 N2 C19 C20 5.13(18)
C26 N2 C19 C31 -29.4(2)
S2 N2 C19 C31 125.17(14)
C26 N2 C19 C29 93.88(19)
S2 N2 C19 C29 -111.52(15)
N2 C19 C20 C21 174.89(18)
C31 C19 C20 C21 55.1(2)
C29 C19 C20 C21 -67.6(2)
N2 C19 C20 C25 -4.4(2)
C31 C19 C20 C25 -124.10(17)
C29 C19 C20 C25 113.14(17)
C25 C20 C21 F5 177.61(17)
C19 C20 C21 F5 -1.6(3)
C25 C20 C21 C22 0.2(3)
C19 C20 C21 C22 -179.05(18)
F5 C21 C22 F6 -0.1(3)
C20 C21 C22 F6 177.41(17)
F5 C21 C22 C23 -179.15(18)
C20 C21 C22 C23 -1.6(3)
F6 C22 C23 F7 0.2(3)
C21 C22 C23 F7 179.30(19)
F6 C22 C23 C24 -177.39(18)
C21 C22 C23 C24 1.7(3)
F7 C23 C24 F8 0.0(3)
C22 C23 C24 F8 177.62(18)
F7 C23 C24 C25 -177.85(17)
C22 C23 C24 C25 -0.2(3)
F8 C24 C25 C20 -179.06(17)
C23 C24 C25 C20 -1.3(3)
F8 C24 C25 S2 -0.8(3)
C23 C24 C25 S2 177.03(15)
C21 C20 C25 C24 1.3(3)
C19 C20 C25 C24 -179.39(17)
C21 C20 C25 S2 -177.23(15)
C19 C20 C25 S2 2.1(2)
O5 S2 C25 C24 66.77(19)
O6 S2 C25 C24 -64.1(2)
N2 S2 C25 C24 -177.61(18)
O5 S2 C25 C20 -114.77(14)
O6 S2 C25 C20 114.38(14)
N2 S2 C25 C20 0.84(15)
C19 N2 C26 C27 -140.68(18)
S2 N2 C26 C27 64.9(2)
N2 C26 C27 C28 -116.9(2)
C30 O8 C29 O7 1.5(3)
C30 O8 C29 C19 -176.59(15)
N2 C19 C29 O7 141.59(18)
C20 C19 C29 O7 27.5(3)
C31 C19 C29 O7 -95.3(2)
N2 C19 C29 O8 -40.2(2)
C20 C19 C29 O8 -154.29(15)
C31 C19 C29 O8 82.89(18)
N2 C19 C31 C36 119.1(2)
C20 C19 C31 C36 -124.8(2)
C29 C19 C31 C36 -3.5(2)
N2 C19 C31 C32 -59.1(2)
C20 C19 C31 C32 56.9(2)
C29 C19 C31 C32 178.24(16)
C36 C31 C32 C33 -0.5(3)
C19 C31 C32 C33 177.85(18)
C31 C32 C33 C34 0.6(3)
C32 C33 C34 C35 0.0(4)
C33 C34 C35 C36 -0.7(4)
C34 C35 C36 C31 0.9(4)
C32 C31 C36 C35 -0.3(3)
C19 C31 C36 C35 -178.6(2)
